data_4122038
loop_
_publ_author_name
'Liedtke, Ren\'e'
'Scheidt, Felix'
'Ren, Jinjun'
'Schirmer, Birgitta'
'Cardenas, Allan Jay P.'
'Daniliuc, Constantin G.'
'Eckert, Hellmut'
'Warren, Timothy H.'
'Grimme, Stefan'
'Kehr, Gerald'
'Erker, Gerhard'

_publ_section_title
;
 Frustrated lewis pair modification by 1,1-carboboration: disclosure of a
 phosphine oxide triggered nitrogen monoxide addition to an intramolecular
 p/b frustrated lewis pair.
;
_journal_issue 25
_journal_name_full 'Journal of the American Chemical Society'
_journal_page_first 9014
_journal_page_last 9027
_journal_paper_doi 10.1021/ja5028293
_journal_volume 136
_journal_year 2014
_chemical_formula_sum 'C51 H49 B F10 P2 Si'
_chemical_formula_weight 952.74
_chemical_name_systematic
; 
 ? 
;
_space_group_IT_number 14
_symmetry_cell_setting monoclinic
_symmetry_space_group_name_Hall '-P 2ybc'
_symmetry_space_group_name_H-M 'P 1 21/c 1'
_atom_sites_solution_hydrogens geom
_atom_sites_solution_primary direct
_atom_sites_solution_secondary difmap
_audit_creation_method SHELXL-97
_cell_angle_alpha 90.00
_cell_angle_beta 102.6980(10)
_cell_angle_gamma 90.00
_cell_formula_units_Z 4
_cell_length_a 20.1442(2)
_cell_length_b 11.9215(2)
_cell_length_c 24.2551(4)
_cell_measurement_reflns_used 12723
_cell_measurement_temperature 223(2)
_cell_measurement_theta_max 28.28
_cell_measurement_theta_min 4.08
_cell_volume 5682.38(15)
_computing_cell_refinement 'Collect (Nonius B.V., 1998)'
_computing_data_collection 'Collect (Nonius B.V., 1998)'
_computing_data_reduction 'Denzo-SMN (Otwinowski & Minor, 1997)'
_computing_molecular_graphics 'XP (BrukerAXS, 2000)'
_computing_publication_material 'SHELXL-97 (Sheldrick, 1997)'
_computing_structure_refinement 'SHELXL-97 (Sheldrick, 1997)'
_computing_structure_solution 'SHELXS-97 (Sheldrick, 1990)'
_diffrn_ambient_temperature 223(2)
_diffrn_measured_fraction_theta_full 0.982
_diffrn_measured_fraction_theta_max 0.982
_diffrn_measurement_device_type 'Nonius KappaCCD APEXII'
_diffrn_measurement_method '\w and \f scans'
_diffrn_radiation_monochromator 'Montel mirror'
_diffrn_radiation_source 'rotating anode Nonius FR591'
_diffrn_radiation_type MoK\a
_diffrn_radiation_wavelength 0.71073
_diffrn_reflns_av_R_equivalents 0.067
_diffrn_reflns_av_sigmaI/netI 0.0627
_diffrn_reflns_limit_h_max 25
_diffrn_reflns_limit_h_min -25
_diffrn_reflns_limit_k_max 14
_diffrn_reflns_limit_k_min -13
_diffrn_reflns_limit_l_max 30
_diffrn_reflns_limit_l_min -30
_diffrn_reflns_number 38164
_diffrn_reflns_theta_full 26.37
_diffrn_reflns_theta_max 26.37
_diffrn_reflns_theta_min 4.15
_exptl_absorpt_coefficient_mu 0.160
_exptl_absorpt_correction_T_max 0.9936
_exptl_absorpt_correction_T_min 0.9627
_exptl_absorpt_correction_type multi-scan
_exptl_absorpt_process_details 'Denzo (Otwinowski, Borek, Majewski & Minor, 2003)'
_exptl_crystal_colour colourless
_exptl_crystal_density_diffrn 1.114
_exptl_crystal_density_method 'not measured'
_exptl_crystal_description prism
_exptl_crystal_F_000 1976
_exptl_crystal_size_max 0.24
_exptl_crystal_size_mid 0.13
_exptl_crystal_size_min 0.04
_refine_diff_density_max 0.314
_refine_diff_density_min -0.288
_refine_diff_density_rms 0.066
_refine_ls_extinction_method none
_refine_ls_goodness_of_fit_ref 1.038
_refine_ls_hydrogen_treatment constr
_refine_ls_matrix_type full
_refine_ls_number_parameters 597
_refine_ls_number_reflns 11399
_refine_ls_number_restraints 0
_refine_ls_restrained_S_all 1.038
_refine_ls_R_factor_all 0.1142
_refine_ls_R_factor_gt 0.0766
_refine_ls_shift/su_max 0.000
_refine_ls_shift/su_mean 0.000
_refine_ls_structure_factor_coef Fsqd
_refine_ls_weighting_details 'calc w=1/[\s^2^(Fo^2^)+(0.0817P)^2^+6.8009P] where P=(Fo^2^+2Fc^2^)/3'
_refine_ls_weighting_scheme calc
_refine_ls_wR_factor_gt 0.1871
_refine_ls_wR_factor_ref 0.2069
_reflns_number_gt 7612
_reflns_number_total 11399
_reflns_threshold_expression >2sigma(I)
_cod_data_source_file ja5028293_si_002.cif
_cod_data_source_block erk7187
_cod_depositor_comments 'Adding full bibliography for 4122035--4122048.cif.'
_cod_original_sg_symbol_H-M P21/c
_cod_database_code 4122038

loop_
_symmetry_equiv_pos_as_xyz
'x, y, z'
'-x, y+1/2, -z+1/2'
'-x, -y, -z'
'x, -y-1/2, z-1/2'

loop_
_atom_site_label
_atom_site_type_symbol
_atom_site_fract_x
_atom_site_fract_y
_atom_site_fract_z
_atom_site_U_iso_or_equiv
_atom_site_adp_type
_atom_site_occupancy
_atom_site_symmetry_multiplicity
_atom_site_calc_flag
_atom_site_refinement_flags
P1 P 0.35830(4) 0.37978(8) 0.30687(4) 0.0358(2) Uani 1 1 d .
P2 P 0.08224(4) 0.63375(8) 0.31118(4) 0.0372(2) Uani 1 1 d .
B1 B 0.27567(17) 0.4294(3) 0.24580(16) 0.0355(8) Uani 1 1 d .
Si1 Si 0.29487(5) 0.35426(10) 0.42227(4) 0.0459(3) Uani 1 1 d .
C1 C 0.29194(16) 0.3843(3) 0.34541(14) 0.0390(8) Uani 1 1 d .
C2 C 0.24301(15) 0.4222(3) 0.30173(13) 0.0346(7) Uani 1 1 d .
C3 C 0.17212(16) 0.4575(3) 0.30640(15) 0.0388(8) Uani 1 1 d .
H3A H 0.1602 0.4210 0.3391 0.047 Uiso 1 1 calc R
H3B H 0.1389 0.4345 0.2724 0.047 Uiso 1 1 calc R
C4 C 0.17039(16) 0.5853(3) 0.31310(15) 0.0402(8) Uani 1 1 d .
H4A H 0.1873 0.6213 0.2825 0.048 Uiso 1 1 calc R
H4B H 0.2002 0.6072 0.3491 0.048 Uiso 1 1 calc R
C5 C 0.3767(2) 0.2821(4) 0.45316(17) 0.0627(11) Uani 1 1 d .
H5A H 0.4144 0.3319 0.4519 0.094 Uiso 1 1 calc R
H5B H 0.3806 0.2148 0.4316 0.094 Uiso 1 1 calc R
H5C H 0.3777 0.2618 0.4921 0.094 Uiso 1 1 calc R
C6 C 0.2218(2) 0.2637(5) 0.4294(2) 0.0795(15) Uani 1 1 d .
H6A H 0.2191 0.1997 0.4044 0.119 Uiso 1 1 calc R
H6B H 0.1799 0.3066 0.4195 0.119 Uiso 1 1 calc R
H6C H 0.2283 0.2379 0.4682 0.119 Uiso 1 1 calc R
C7 C 0.2927(2) 0.4888(4) 0.46064(17) 0.0701(13) Uani 1 1 d .
H7A H 0.2911 0.4733 0.4996 0.105 Uiso 1 1 calc R
H7B H 0.2527 0.5312 0.4427 0.105 Uiso 1 1 calc R
H7C H 0.3333 0.5320 0.4597 0.105 Uiso 1 1 calc R
C11 C 0.38235(16) 0.2357(3) 0.29430(15) 0.0397(8) Uani 1 1 d .
C12 C 0.42318(17) 0.2111(3) 0.25618(16) 0.0462(9) Uani 1 1 d .
C13 C 0.4300(2) 0.0997(4) 0.24197(19) 0.0617(11) Uani 1 1 d .
H13 H 0.4576 0.0820 0.2166 0.074 Uiso 1 1 calc R
C14 C 0.3975(2) 0.0141(4) 0.2638(2) 0.0723(13) Uani 1 1 d .
H14 H 0.4028 -0.0607 0.2532 0.087 Uiso 1 1 calc R
C15 C 0.3572(2) 0.0393(3) 0.3014(2) 0.0626(11) Uani 1 1 d .
H15 H 0.3352 -0.0184 0.3169 0.075 Uiso 1 1 calc R
C16 C 0.34922(18) 0.1496(3) 0.31609(17) 0.0497(9) Uani 1 1 d .
H16 H 0.3210 0.1667 0.3411 0.060 Uiso 1 1 calc R
C17 C 0.4586(2) 0.2999(4) 0.22937(18) 0.0604(11) Uani 1 1 d .
H17A H 0.4386 0.3725 0.2338 0.091 Uiso 1 1 calc R
H17B H 0.4535 0.2835 0.1895 0.091 Uiso 1 1 calc R
H17C H 0.5066 0.3011 0.2476 0.091 Uiso 1 1 calc R
C21 C 0.43385(17) 0.4528(3) 0.34678(15) 0.0438(8) Uani 1 1 d .
C22 C 0.43118(18) 0.5647(3) 0.36366(15) 0.0460(8) Uani 1 1 d .
C23 C 0.4904(2) 0.6097(4) 0.39753(18) 0.0603(11) Uani 1 1 d .
H23 H 0.4901 0.6847 0.4095 0.072 Uiso 1 1 calc R
C24 C 0.5492(2) 0.5477(4) 0.4140(2) 0.0705(13) Uani 1 1 d .
H24 H 0.5881 0.5809 0.4366 0.085 Uiso 1 1 calc R
C25 C 0.5511(2) 0.4397(4) 0.39774(18) 0.0614(11) Uani 1 1 d .
H25 H 0.5913 0.3975 0.4092 0.074 Uiso 1 1 calc R
C26 C 0.49376(17) 0.3910(4) 0.36401(16) 0.0495(9) Uani 1 1 d .
H26 H 0.4952 0.3158 0.3527 0.059 Uiso 1 1 calc R
C27 C 0.3700(2) 0.6396(3) 0.34891(18) 0.0561(10) Uani 1 1 d .
H27A H 0.3325 0.5988 0.3254 0.084 Uiso 1 1 calc R
H27B H 0.3807 0.7047 0.3285 0.084 Uiso 1 1 calc R
H27C H 0.3570 0.6637 0.3833 0.084 Uiso 1 1 calc R
C31 C 0.07450(16) 0.5711(3) 0.37940(14) 0.0378(7) Uani 1 1 d .
C32 C 0.11111(17) 0.6070(3) 0.43323(14) 0.0428(8) Uani 1 1 d .
C33 C 0.10764(18) 0.5418(3) 0.48029(15) 0.0480(9) Uani 1 1 d .
H33 H 0.1319 0.5659 0.5160 0.058 Uiso 1 1 calc R
C34 C 0.0706(2) 0.4439(4) 0.47728(16) 0.0523(10) Uani 1 1 d .
C35 C 0.03333(19) 0.4130(3) 0.42492(17) 0.0496(9) Uani 1 1 d .
H35 H 0.0066 0.3478 0.4221 0.060 Uiso 1 1 calc R
C36 C 0.03344(17) 0.4737(3) 0.37624(15) 0.0415(8) Uani 1 1 d .
C37 C 0.1522(2) 0.7131(3) 0.44254(17) 0.0558(10) Uani 1 1 d .
H37A H 0.1218 0.7771 0.4392 0.084 Uiso 1 1 calc R
H37B H 0.1796 0.7188 0.4144 0.084 Uiso 1 1 calc R
H37C H 0.1816 0.7121 0.4800 0.084 Uiso 1 1 calc R
C38 C 0.0706(2) 0.3740(4) 0.52909(19) 0.0707(13) Uani 1 1 d .
H38A H 0.1080 0.3209 0.5346 0.106 Uiso 1 1 calc R
H38B H 0.0279 0.3335 0.5241 0.106 Uiso 1 1 calc R
H38C H 0.0760 0.4225 0.5619 0.106 Uiso 1 1 calc R
C39 C -0.0107(2) 0.4326(3) 0.32087(17) 0.0547(10) Uani 1 1 d .
H39A H 0.0181 0.4088 0.2958 0.082 Uiso 1 1 calc R
H39B H -0.0402 0.4930 0.3032 0.082 Uiso 1 1 calc R
H39C H -0.0382 0.3699 0.3282 0.082 Uiso 1 1 calc R
C41 C 0.08170(16) 0.7875(3) 0.32175(14) 0.0385(7) Uani 1 1 d .
C42 C 0.02013(17) 0.8298(3) 0.33253(14) 0.0424(8) Uani 1 1 d .
C43 C 0.0119(2) 0.9443(4) 0.33837(16) 0.0532(10) Uani 1 1 d .
H43 H -0.0288 0.9707 0.3466 0.064 Uiso 1 1 calc R
C44 C 0.0612(2) 1.0210(3) 0.33261(17) 0.0535(10) Uani 1 1 d .
C45 C 0.1190(2) 0.9800(3) 0.31971(18) 0.0565(10) Uani 1 1 d .
H45 H 0.1528 1.0312 0.3151 0.068 Uiso 1 1 calc R
C46 C 0.13074(18) 0.8662(3) 0.31294(16) 0.0489(9) Uani 1 1 d .
C47 C -0.03866(18) 0.7544(3) 0.33696(19) 0.0546(10) Uani 1 1 d .
H47A H -0.0259 0.7077 0.3704 0.082 Uiso 1 1 calc R
H47B H -0.0501 0.7072 0.3037 0.082 Uiso 1 1 calc R
H47C H -0.0777 0.7998 0.3397 0.082 Uiso 1 1 calc R
C48 C 0.0498(3) 1.1452(4) 0.3382(2) 0.0804(15) Uani 1 1 d .
H48A H 0.0700 1.1690 0.3765 0.121 Uiso 1 1 calc R
H48B H 0.0014 1.1606 0.3299 0.121 Uiso 1 1 calc R
H48C H 0.0709 1.1858 0.3119 0.121 Uiso 1 1 calc R
C49 C 0.1956(2) 0.8364(4) 0.2944(3) 0.0805(16) Uani 1 1 d .
H49A H 0.2200 0.9045 0.2895 0.121 Uiso 1 1 calc R
H49B H 0.1844 0.7960 0.2588 0.121 Uiso 1 1 calc R
H49C H 0.2239 0.7897 0.3229 0.121 Uiso 1 1 calc R
C51 C 0.27419(17) 0.5454(3) 0.21194(14) 0.0384(7) Uani 1 1 d .
F52 F 0.15500(10) 0.5282(2) 0.18101(10) 0.0613(6) Uani 1 1 d .
C52 C 0.21277(18) 0.5865(3) 0.18027(16) 0.0466(9) Uani 1 1 d .
F53 F 0.14422(15) 0.7144(3) 0.11881(14) 0.0978(10) Uani 1 1 d .
C53 C 0.2057(2) 0.6806(4) 0.14725(19) 0.0647(11) Uani 1 1 d .
F54 F 0.25766(19) 0.8325(3) 0.11166(16) 0.1171(12) Uani 1 1 d .
C54 C 0.2627(3) 0.7407(4) 0.1438(2) 0.0739(13) Uani 1 1 d .
F55 F 0.38154(15) 0.7636(2) 0.17087(14) 0.0905(9) Uani 1 1 d .
C55 C 0.3248(2) 0.7060(4) 0.1738(2) 0.0623(11) Uani 1 1 d .
F56 F 0.39326(10) 0.5782(2) 0.23179(10) 0.0598(6) Uani 1 1 d .
C56 C 0.32926(19) 0.6104(3) 0.20582(16) 0.0482(9) Uani 1 1 d .
C61 C 0.25869(16) 0.3250(3) 0.20180(14) 0.0368(7) Uani 1 1 d .
F62 F 0.19176(11) 0.22374(19) 0.25413(9) 0.0560(6) Uani 1 1 d .
C62 C 0.22109(17) 0.2306(3) 0.20922(15) 0.0425(8) Uani 1 1 d .
F63 F 0.17594(15) 0.0504(2) 0.18440(12) 0.0820(8) Uani 1 1 d .
C63 C 0.2119(2) 0.1393(3) 0.17375(17) 0.0540(10) Uani 1 1 d .
F64 F 0.23294(16) 0.0506(2) 0.09234(12) 0.0863(9) Uani 1 1 d .
C64 C 0.2407(2) 0.1388(4) 0.12740(17) 0.0563(10) Uani 1 1 d .
F65 F 0.30698(14) 0.2304(2) 0.07239(10) 0.0766(8) Uani 1 1 d .
C65 C 0.2777(2) 0.2302(4) 0.11766(16) 0.0520(9) Uani 1 1 d .
F66 F 0.32536(12) 0.4031(2) 0.14184(10) 0.0650(7) Uani 1 1 d .
C66 C 0.28615(17) 0.3188(3) 0.15377(14) 0.0433(8) Uani 1 1 d .

loop_
_atom_site_aniso_label
_atom_site_aniso_U_11
_atom_site_aniso_U_22
_atom_site_aniso_U_33
_atom_site_aniso_U_23
_atom_site_aniso_U_13
_atom_site_aniso_U_12
P1 0.0306(4) 0.0382(5) 0.0395(5) -0.0041(4) 0.0098(3) 0.0006(3)
P2 0.0340(4) 0.0389(5) 0.0402(5) 0.0022(4) 0.0113(3) 0.0038(4)
B1 0.0281(18) 0.040(2) 0.039(2) -0.0013(17) 0.0084(14) 0.0020(15)
Si1 0.0427(5) 0.0591(7) 0.0370(5) 0.0016(5) 0.0109(4) 0.0055(5)
C1 0.0347(17) 0.044(2) 0.0401(18) -0.0027(16) 0.0127(14) 0.0002(14)
C2 0.0323(16) 0.0337(17) 0.0397(17) -0.0060(14) 0.0119(13) 0.0000(13)
C3 0.0366(17) 0.0376(18) 0.0461(19) 0.0047(15) 0.0176(14) 0.0056(14)
C4 0.0366(17) 0.045(2) 0.0414(18) 0.0006(16) 0.0140(14) 0.0050(15)
C5 0.063(3) 0.075(3) 0.049(2) 0.003(2) 0.0094(19) 0.023(2)
C6 0.073(3) 0.108(4) 0.058(3) 0.019(3) 0.017(2) -0.021(3)
C7 0.086(3) 0.079(3) 0.043(2) -0.002(2) 0.012(2) 0.027(3)
C11 0.0352(17) 0.0366(18) 0.0460(19) -0.0054(15) 0.0060(14) 0.0012(14)
C12 0.0368(19) 0.046(2) 0.056(2) -0.0080(18) 0.0102(16) 0.0058(15)
C13 0.053(2) 0.060(3) 0.075(3) -0.019(2) 0.019(2) 0.008(2)
C14 0.062(3) 0.048(3) 0.107(4) -0.018(3) 0.018(3) 0.007(2)
C15 0.052(2) 0.041(2) 0.094(3) 0.000(2) 0.014(2) -0.0055(18)
C16 0.040(2) 0.041(2) 0.067(2) -0.0011(19) 0.0121(17) 0.0002(15)
C17 0.061(3) 0.064(3) 0.064(3) -0.006(2) 0.029(2) 0.002(2)
C21 0.0347(18) 0.053(2) 0.0446(19) -0.0058(17) 0.0106(14) -0.0053(15)
C22 0.044(2) 0.050(2) 0.045(2) -0.0121(17) 0.0120(15) -0.0035(16)
C23 0.060(3) 0.057(3) 0.062(3) -0.020(2) 0.0073(19) -0.008(2)
C24 0.050(2) 0.088(4) 0.067(3) -0.023(3) -0.001(2) -0.011(2)
C25 0.046(2) 0.070(3) 0.064(3) -0.021(2) 0.0014(18) 0.001(2)
C26 0.0390(19) 0.058(2) 0.050(2) -0.0119(19) 0.0067(15) 0.0009(17)
C27 0.058(2) 0.044(2) 0.066(3) -0.013(2) 0.0123(19) 0.0004(18)
C31 0.0338(17) 0.0378(18) 0.0446(19) 0.0024(15) 0.0147(14) 0.0077(14)
C32 0.0391(18) 0.048(2) 0.0427(19) -0.0001(16) 0.0110(14) 0.0087(15)
C33 0.048(2) 0.055(2) 0.0412(19) -0.0003(18) 0.0110(16) 0.0132(18)
C34 0.054(2) 0.058(3) 0.050(2) 0.013(2) 0.0228(18) 0.0160(19)
C35 0.052(2) 0.040(2) 0.063(2) 0.0104(18) 0.0259(18) 0.0073(16)
C36 0.0370(18) 0.0370(19) 0.054(2) -0.0019(16) 0.0175(15) 0.0089(14)
C37 0.059(2) 0.053(2) 0.053(2) -0.007(2) 0.0087(18) -0.0034(19)
C38 0.078(3) 0.074(3) 0.066(3) 0.025(2) 0.029(2) 0.017(2)
C39 0.051(2) 0.046(2) 0.065(3) -0.004(2) 0.0097(18) -0.0046(17)
C41 0.0387(18) 0.0392(19) 0.0359(17) 0.0034(15) 0.0048(14) 0.0040(14)
C42 0.0425(19) 0.046(2) 0.0390(18) 0.0033(16) 0.0090(14) 0.0074(15)
C43 0.051(2) 0.056(2) 0.051(2) -0.0024(19) 0.0084(17) 0.0176(19)
C44 0.060(2) 0.041(2) 0.054(2) -0.0044(18) -0.0005(18) 0.0091(18)
C45 0.053(2) 0.044(2) 0.068(3) 0.005(2) 0.0041(19) -0.0090(18)
C46 0.044(2) 0.043(2) 0.058(2) 0.0082(18) 0.0082(16) 0.0035(16)
C47 0.041(2) 0.051(2) 0.077(3) 0.011(2) 0.0231(19) 0.0122(17)
C48 0.090(3) 0.040(2) 0.099(4) -0.010(3) -0.004(3) 0.010(2)
C49 0.064(3) 0.049(3) 0.142(5) 0.011(3) 0.053(3) -0.004(2)
C51 0.0438(19) 0.0359(18) 0.0383(17) -0.0026(15) 0.0153(14) -0.0001(14)
F52 0.0425(12) 0.0753(17) 0.0639(14) 0.0099(12) 0.0068(10) 0.0004(11)
C52 0.046(2) 0.047(2) 0.050(2) 0.0073(17) 0.0150(16) 0.0054(16)
F53 0.084(2) 0.095(2) 0.105(2) 0.0367(19) -0.0017(16) 0.0267(17)
C53 0.065(3) 0.065(3) 0.061(3) 0.015(2) 0.007(2) 0.014(2)
F54 0.139(3) 0.074(2) 0.136(3) 0.061(2) 0.024(2) 0.003(2)
C54 0.098(4) 0.049(3) 0.077(3) 0.024(2) 0.024(3) 0.002(2)
F55 0.098(2) 0.0686(18) 0.110(2) 0.0181(17) 0.0342(17) -0.0350(16)
C55 0.072(3) 0.045(2) 0.076(3) 0.008(2) 0.029(2) -0.013(2)
F56 0.0417(12) 0.0665(15) 0.0723(15) 0.0071(13) 0.0146(10) -0.0111(11)
C56 0.050(2) 0.043(2) 0.055(2) -0.0019(18) 0.0192(17) -0.0029(16)
C61 0.0344(17) 0.0368(18) 0.0394(17) -0.0022(15) 0.0088(13) 0.0027(14)
F62 0.0601(13) 0.0553(14) 0.0591(13) -0.0030(11) 0.0272(11) -0.0165(11)
C62 0.0418(19) 0.043(2) 0.0431(19) -0.0020(16) 0.0110(15) -0.0003(15)
F63 0.105(2) 0.0505(15) 0.094(2) -0.0124(14) 0.0303(16) -0.0307(14)
C63 0.057(2) 0.045(2) 0.058(2) -0.0043(19) 0.0072(18) -0.0076(18)
F64 0.118(2) 0.0587(17) 0.0821(19) -0.0347(15) 0.0207(16) -0.0034(15)
C64 0.068(3) 0.047(2) 0.050(2) -0.0171(19) 0.0041(19) 0.0057(19)
F65 0.0960(19) 0.090(2) 0.0522(14) -0.0174(14) 0.0344(13) 0.0063(15)
C65 0.058(2) 0.058(3) 0.040(2) -0.0052(18) 0.0112(17) 0.0102(19)
F66 0.0777(16) 0.0673(16) 0.0613(14) -0.0084(12) 0.0396(12) -0.0164(13)
C66 0.0420(19) 0.047(2) 0.0407(19) -0.0031(17) 0.0092(15) -0.0004(16)

loop_
_atom_type_symbol
_atom_type_description
_atom_type_scat_dispersion_real
_atom_type_scat_dispersion_imag
_atom_type_scat_source
C C 0.0033 0.0016 'International Tables Vol C Tables 4.2.6.8 and 6.1.1.4'
H H 0.0000 0.0000 'International Tables Vol C Tables 4.2.6.8 and 6.1.1.4'
B B 0.0013 0.0007 'International Tables Vol C Tables 4.2.6.8 and 6.1.1.4'
F F 0.0171 0.0103 'International Tables Vol C Tables 4.2.6.8 and 6.1.1.4'
Si Si 0.0817 0.0704 'International Tables Vol C Tables 4.2.6.8 and 6.1.1.4'
P P 0.1023 0.0942 'International Tables Vol C Tables 4.2.6.8 and 6.1.1.4'

loop_
_geom_angle_atom_site_label_1
_geom_angle_atom_site_label_2
_geom_angle_atom_site_label_3
_geom_angle
C1 P1 C11 111.74(16)
C1 P1 C21 109.76(16)
C11 P1 C21 108.32(16)
C1 P1 B1 77.81(15)
C11 P1 B1 110.64(16)
C21 P1 B1 133.61(17)
C1 P1 C2 35.00(13)
C11 P1 C2 119.20(13)
C21 P1 C2 128.37(14)
B1 P1 C2 42.86(12)
C41 P2 C31 105.75(15)
C41 P2 C4 109.80(16)
C31 P2 C4 96.89(15)
C51 B1 C61 110.2(3)
C51 B1 C2 120.3(3)
C61 B1 C2 116.1(3)
C51 B1 P1 122.5(2)
C61 B1 P1 105.8(2)
C2 B1 P1 78.28(19)
C7 Si1 C6 110.3(2)
C7 Si1 C5 108.2(2)
C6 Si1 C5 110.0(2)
C7 Si1 C1 109.39(19)
C6 Si1 C1 110.38(18)
C5 Si1 C1 108.52(17)
C2 C1 P1 95.7(2)
C2 C1 Si1 134.0(2)
P1 C1 Si1 130.15(19)
C1 C2 C3 124.7(3)
C1 C2 B1 108.0(3)
C3 C2 B1 127.2(3)
C1 C2 P1 49.28(16)
C3 C2 P1 172.0(2)
B1 C2 P1 58.85(16)
C2 C3 C4 109.1(3)
C2 C3 H3A 109.9
C4 C3 H3A 109.9
C2 C3 H3B 109.9
C4 C3 H3B 109.9
H3A C3 H3B 108.3
C3 C4 P2 110.5(2)
C3 C4 H4A 109.6
P2 C4 H4A 109.6
C3 C4 H4B 109.6
P2 C4 H4B 109.6
H4A C4 H4B 108.1
Si1 C5 H5A 109.5
Si1 C5 H5B 109.5
H5A C5 H5B 109.5
Si1 C5 H5C 109.5
H5A C5 H5C 109.5
H5B C5 H5C 109.5
Si1 C6 H6A 109.5
Si1 C6 H6B 109.5
H6A C6 H6B 109.5
Si1 C6 H6C 109.5
H6A C6 H6C 109.5
H6B C6 H6C 109.5
Si1 C7 H7A 109.5
Si1 C7 H7B 109.5
H7A C7 H7B 109.5
Si1 C7 H7C 109.5
H7A C7 H7C 109.5
H7B C7 H7C 109.5
C16 C11 C12 119.9(3)
C16 C11 P1 117.6(3)
C12 C11 P1 121.6(3)
C13 C12 C11 118.1(4)
C13 C12 C17 119.0(4)
C11 C12 C17 122.9(3)
C14 C13 C12 122.2(4)
C14 C13 H13 118.9
C12 C13 H13 118.9
C13 C14 C15 119.3(4)
C13 C14 H14 120.3
C15 C14 H14 120.3
C16 C15 C14 119.8(4)
C16 C15 H15 120.1
C14 C15 H15 120.1
C15 C16 C11 120.8(4)
C15 C16 H16 119.6
C11 C16 H16 119.6
C12 C17 H17A 109.5
C12 C17 H17B 109.5
H17A C17 H17B 109.5
C12 C17 H17C 109.5
H17A C17 H17C 109.5
H17B C17 H17C 109.5
C26 C21 C22 120.1(3)
C26 C21 P1 118.0(3)
C22 C21 P1 121.7(3)
C23 C22 C21 117.1(4)
C23 C22 C27 117.5(4)
C21 C22 C27 125.4(3)
C24 C23 C22 122.1(4)
C24 C23 H23 118.9
C22 C23 H23 118.9
C25 C24 C23 120.4(4)
C25 C24 H24 119.8
C23 C24 H24 119.8
C24 C25 C26 119.8(4)
C24 C25 H25 120.1
C26 C25 H25 120.1
C25 C26 C21 120.6(4)
C25 C26 H26 119.7
C21 C26 H26 119.7
C22 C27 H27A 109.5
C22 C27 H27B 109.5
H27A C27 H27B 109.5
C22 C27 H27C 109.5
H27A C27 H27C 109.5
H27B C27 H27C 109.5
C32 C31 C36 118.5(3)
C32 C31 P2 124.9(3)
C36 C31 P2 116.4(3)
C33 C32 C31 118.4(3)
C33 C32 C37 118.1(3)
C31 C32 C37 123.4(3)
C34 C33 C32 123.5(4)
C34 C33 H33 118.2
C32 C33 H33 118.2
C35 C34 C33 117.0(3)
C35 C34 C38 121.5(4)
C33 C34 C38 121.5(4)
C34 C35 C36 123.0(4)
C34 C35 H35 118.5
C36 C35 H35 118.5
C35 C36 C31 119.4(3)
C35 C36 C39 118.4(3)
C31 C36 C39 122.2(3)
C32 C37 H37A 109.5
C32 C37 H37B 109.5
H37A C37 H37B 109.5
C32 C37 H37C 109.5
H37A C37 H37C 109.5
H37B C37 H37C 109.5
C34 C38 H38A 109.5
C34 C38 H38B 109.5
H38A C38 H38B 109.5
C34 C38 H38C 109.5
H38A C38 H38C 109.5
H38B C38 H38C 109.5
C36 C39 H39A 109.5
C36 C39 H39B 109.5
H39A C39 H39B 109.5
C36 C39 H39C 109.5
H39A C39 H39C 109.5
H39B C39 H39C 109.5
C46 C41 C42 117.5(3)
C46 C41 P2 127.7(3)
C42 C41 P2 114.2(3)
C43 C42 C41 120.0(3)
C43 C42 C47 117.8(3)
C41 C42 C47 122.3(3)
C44 C43 C42 122.5(4)
C44 C43 H43 118.8
C42 C43 H43 118.8
C45 C44 C43 117.2(4)
C45 C44 C48 121.9(4)
C43 C44 C48 120.9(4)
C44 C45 C46 123.6(4)
C44 C45 H45 118.2
C46 C45 H45 118.2
C45 C46 C41 119.1(3)
C45 C46 C49 116.3(4)
C41 C46 C49 124.5(4)
C42 C47 H47A 109.5
C42 C47 H47B 109.5
H47A C47 H47B 109.5
C42 C47 H47C 109.5
H47A C47 H47C 109.5
H47B C47 H47C 109.5
C44 C48 H48A 109.5
C44 C48 H48B 109.5
H48A C48 H48B 109.5
C44 C48 H48C 109.5
H48A C48 H48C 109.5
H48B C48 H48C 109.5
C46 C49 H49A 109.5
C46 C49 H49B 109.5
H49A C49 H49B 109.5
C46 C49 H49C 109.5
H49A C49 H49C 109.5
H49B C49 H49C 109.5
C56 C51 C52 112.2(3)
C56 C51 B1 127.6(3)
C52 C51 B1 119.9(3)
F52 C52 C53 116.6(3)
F52 C52 C51 118.2(3)
C53 C52 C51 125.2(4)
F53 C53 C52 120.9(4)
F53 C53 C54 120.2(4)
C52 C53 C54 119.0(4)
F54 C54 C55 120.2(5)
F54 C54 C53 120.5(5)
C55 C54 C53 119.3(4)
F55 C55 C54 120.3(4)
F55 C55 C56 120.1(4)
C54 C55 C56 119.5(4)
F56 C56 C55 115.8(3)
F56 C56 C51 119.4(3)
C55 C56 C51 124.8(4)
C62 C61 C66 113.1(3)
C62 C61 B1 125.2(3)
C66 C61 B1 121.5(3)
F62 C62 C63 115.7(3)
F62 C62 C61 120.1(3)
C63 C62 C61 124.2(3)
F63 C63 C64 119.9(4)
F63 C63 C62 120.6(4)
C64 C63 C62 119.5(4)
F64 C64 C65 120.5(4)
F64 C64 C63 120.7(4)
C65 C64 C63 118.8(4)
F65 C65 C66 120.4(4)
F65 C65 C64 119.4(4)
C66 C65 C64 120.2(3)
F66 C66 C65 115.9(3)
F66 C66 C61 119.8(3)
C65 C66 C61 124.2(4)

loop_
_geom_bond_atom_site_label_1
_geom_bond_atom_site_label_2
_geom_bond_distance
P1 C1 1.792(3)
P1 C11 1.829(3)
P1 C21 1.834(3)
P1 B1 2.057(4)
P1 C2 2.353(3)
P2 C41 1.851(4)
P2 C31 1.853(3)
P2 C4 1.858(3)
B1 C51 1.605(5)
B1 C61 1.627(5)
B1 C2 1.635(5)
Si1 C7 1.859(5)
Si1 C6 1.864(5)
Si1 C5 1.864(4)
Si1 C1 1.886(3)
C1 C2 1.356(5)
C2 C3 1.516(4)
C3 C4 1.534(5)
C3 H3A 0.9800
C3 H3B 0.9800
C4 H4A 0.9800
C4 H4B 0.9800
C5 H5A 0.9700
C5 H5B 0.9700
C5 H5C 0.9700
C6 H6A 0.9700
C6 H6B 0.9700
C6 H6C 0.9700
C7 H7A 0.9700
C7 H7B 0.9700
C7 H7C 0.9700
C11 C16 1.390(5)
C11 C12 1.397(5)
C12 C13 1.386(5)
C12 C17 1.503(6)
C13 C14 1.380(7)
C13 H13 0.9400
C14 C15 1.381(6)
C14 H14 0.9400
C15 C16 1.381(5)
C15 H15 0.9400
C16 H16 0.9400
C17 H17A 0.9700
C17 H17B 0.9700
C17 H17C 0.9700
C21 C26 1.397(5)
C21 C22 1.400(5)
C22 C23 1.398(5)
C22 C27 1.501(5)
C23 C24 1.378(6)
C23 H23 0.9400
C24 C25 1.350(6)
C24 H24 0.9400
C25 C26 1.388(5)
C25 H25 0.9400
C26 H26 0.9400
C27 H27A 0.9700
C27 H27B 0.9700
C27 H27C 0.9700
C31 C32 1.417(5)
C31 C36 1.418(5)
C32 C33 1.396(5)
C32 C37 1.501(5)
C33 C34 1.379(6)
C33 H33 0.9400
C34 C35 1.376(6)
C34 C38 1.508(5)
C35 C36 1.385(5)
C35 H35 0.9400
C36 C39 1.519(5)
C37 H37A 0.9700
C37 H37B 0.9700
C37 H37C 0.9700
C38 H38A 0.9700
C38 H38B 0.9700
C38 H38C 0.9700
C39 H39A 0.9700
C39 H39B 0.9700
C39 H39C 0.9700
C41 C46 1.412(5)
C41 C42 1.416(5)
C42 C43 1.386(5)
C42 C47 1.510(5)
C43 C44 1.380(6)
C43 H43 0.9400
C44 C45 1.360(6)
C44 C48 1.509(6)
C45 C46 1.393(5)
C45 H45 0.9400
C46 C49 1.514(6)
C47 H47A 0.9700
C47 H47B 0.9700
C47 H47C 0.9700
C48 H48A 0.9700
C48 H48B 0.9700
C48 H48C 0.9700
C49 H49A 0.9700
C49 H49B 0.9700
C49 H49C 0.9700
C51 C56 1.388(5)
C51 C52 1.394(5)
F52 C52 1.359(4)
C52 C53 1.368(6)
F53 C53 1.340(5)
C53 C54 1.371(7)
F54 C54 1.334(5)
C54 C55 1.366(7)
F55 C55 1.350(5)
C55 C56 1.370(6)
F56 C56 1.360(4)
C61 C62 1.390(5)
C61 C66 1.397(5)
F62 C62 1.351(4)
C62 C63 1.375(5)
F63 C63 1.340(5)
C63 C64 1.374(6)
F64 C64 1.340(4)
C64 C65 1.369(6)
F65 C65 1.356(4)
C65 C66 1.358(5)
F66 C66 1.348(4)

loop_
_geom_torsion_atom_site_label_1
_geom_torsion_atom_site_label_2
_geom_torsion_atom_site_label_3
_geom_torsion_atom_site_label_4
_geom_torsion
C1 P1 B1 C51 120.9(3)
C11 P1 B1 C51 -130.3(3)
C21 P1 B1 C51 15.1(4)
C2 P1 B1 C51 118.6(3)
C1 P1 B1 C61 -111.8(2)
C11 P1 B1 C61 -2.9(3)
C21 P1 B1 C61 142.4(2)
C2 P1 B1 C61 -114.0(3)
C1 P1 B1 C2 2.26(19)
C11 P1 B1 C2 111.1(2)
C21 P1 B1 C2 -103.5(2)
C11 P1 C1 C2 -110.3(2)
C21 P1 C1 C2 129.6(2)
B1 P1 C1 C2 -2.7(2)
C11 P1 C1 Si1 73.3(3)
C21 P1 C1 Si1 -46.9(3)
B1 P1 C1 Si1 -179.1(3)
C2 P1 C1 Si1 -176.4(4)
C7 Si1 C1 C2 -71.0(4)
C6 Si1 C1 C2 50.5(4)
C5 Si1 C1 C2 171.1(4)
C7 Si1 C1 P1 104.0(3)
C6 Si1 C1 P1 -134.4(3)
C5 Si1 C1 P1 -13.9(3)
P1 C1 C2 C3 -173.3(3)
Si1 C1 C2 C3 2.9(6)
P1 C1 C2 B1 3.5(3)
Si1 C1 C2 B1 179.7(3)
Si1 C1 C2 P1 176.2(4)
C51 B1 C2 C1 -124.0(3)
C61 B1 C2 C1 98.9(3)
P1 B1 C2 C1 -3.1(3)
C51 B1 C2 C3 52.6(5)
C61 B1 C2 C3 -84.4(4)
P1 B1 C2 C3 173.6(3)
C51 B1 C2 P1 -121.0(3)
C61 B1 C2 P1 102.0(3)
C11 P1 C2 C1 86.6(3)
C21 P1 C2 C1 -67.7(3)
B1 P1 C2 C1 176.2(3)
C1 P1 C2 C3 43.2(17)
C11 P1 C2 C3 129.8(17)
C21 P1 C2 C3 -24.6(18)
B1 P1 C2 C3 -140.7(18)
C1 P1 C2 B1 -176.2(3)
C11 P1 C2 B1 -89.5(2)
C21 P1 C2 B1 116.1(2)
C1 C2 C3 C4 96.8(4)
B1 C2 C3 C4 -79.3(4)
P1 C2 C3 C4 57.8(18)
C2 C3 C4 P2 173.9(2)
C41 P2 C4 C3 178.1(2)
C31 P2 C4 C3 68.6(3)
C1 P1 C11 C16 -1.4(3)
C21 P1 C11 C16 119.6(3)
B1 P1 C11 C16 -86.1(3)
C2 P1 C11 C16 -39.4(3)
C1 P1 C11 C12 167.5(3)
C21 P1 C11 C12 -71.5(3)
B1 P1 C11 C12 82.8(3)
C2 P1 C11 C12 129.4(3)
C16 C11 C12 C13 -0.9(5)
P1 C11 C12 C13 -169.6(3)
C16 C11 C12 C17 177.8(4)
P1 C11 C12 C17 9.2(5)
C11 C12 C13 C14 0.5(6)
C17 C12 C13 C14 -178.3(4)
C12 C13 C14 C15 -0.4(7)
C13 C14 C15 C16 0.8(7)
C14 C15 C16 C11 -1.2(6)
C12 C11 C16 C15 1.3(6)
P1 C11 C16 C15 170.4(3)
C1 P1 C21 C26 118.4(3)
C11 P1 C21 C26 -3.8(3)
B1 P1 C21 C26 -149.8(3)
C2 P1 C21 C26 152.7(3)
C1 P1 C21 C22 -56.7(3)
C11 P1 C21 C22 -178.9(3)
B1 P1 C21 C22 35.2(4)
C2 P1 C21 C22 -22.3(4)
C26 C21 C22 C23 0.3(5)
P1 C21 C22 C23 175.3(3)
C26 C21 C22 C27 -179.0(4)
P1 C21 C22 C27 -4.0(5)
C21 C22 C23 C24 -0.1(6)
C27 C22 C23 C24 179.3(4)
C22 C23 C24 C25 -0.3(7)
C23 C24 C25 C26 0.4(7)
C24 C25 C26 C21 -0.1(7)
C22 C21 C26 C25 -0.2(6)
P1 C21 C26 C25 -175.4(3)
C41 P2 C31 C32 -44.4(3)
C4 P2 C31 C32 68.5(3)
C41 P2 C31 C36 141.7(2)
C4 P2 C31 C36 -105.4(3)
C36 C31 C32 C33 3.1(5)
P2 C31 C32 C33 -170.7(2)
C36 C31 C32 C37 -175.4(3)
P2 C31 C32 C37 10.8(5)
C31 C32 C33 C34 0.2(5)
C37 C32 C33 C34 178.7(3)
C32 C33 C34 C35 -2.7(5)
C32 C33 C34 C38 177.6(3)
C33 C34 C35 C36 2.0(5)
C38 C34 C35 C36 -178.3(3)
C34 C35 C36 C31 1.2(5)
C34 C35 C36 C39 -179.0(3)
C32 C31 C36 C35 -3.8(5)
P2 C31 C36 C35 170.6(2)
C32 C31 C36 C39 176.5(3)
P2 C31 C36 C39 -9.2(4)
C31 P2 C41 C46 124.9(3)
C4 P2 C41 C46 21.4(4)
C31 P2 C41 C42 -64.2(3)
C4 P2 C41 C42 -167.8(2)
C46 C41 C42 C43 -4.9(5)
P2 C41 C42 C43 -176.7(3)
C46 C41 C42 C47 173.9(3)
P2 C41 C42 C47 2.1(4)
C41 C42 C43 C44 1.8(6)
C47 C42 C43 C44 -177.1(4)
C42 C43 C44 C45 1.2(6)
C42 C43 C44 C48 178.9(4)
C43 C44 C45 C46 -0.9(6)
C48 C44 C45 C46 -178.5(4)
C44 C45 C46 C41 -2.3(6)
C44 C45 C46 C49 175.6(4)
C42 C41 C46 C45 5.1(5)
P2 C41 C46 C45 175.7(3)
C42 C41 C46 C49 -172.7(4)
P2 C41 C46 C49 -2.1(6)
C61 B1 C51 C56 -105.9(4)
C2 B1 C51 C56 114.8(4)
P1 B1 C51 C56 19.5(5)
C61 B1 C51 C52 68.5(4)
C2 B1 C51 C52 -70.8(4)
P1 B1 C51 C52 -166.1(3)
C56 C51 C52 F52 177.8(3)
B1 C51 C52 F52 2.6(5)
C56 C51 C52 C53 -0.9(6)
B1 C51 C52 C53 -176.1(4)
F52 C52 C53 F53 2.1(6)
C51 C52 C53 F53 -179.2(4)
F52 C52 C53 C54 -178.2(4)
C51 C52 C53 C54 0.6(7)
F53 C53 C54 F54 -0.7(8)
C52 C53 C54 F54 179.6(4)
F53 C53 C54 C55 178.9(4)
C52 C53 C54 C55 -0.8(8)
F54 C54 C55 F55 -0.6(8)
C53 C54 C55 F55 179.8(4)
F54 C54 C55 C56 -178.8(4)
C53 C54 C55 C56 1.5(7)
F55 C55 C56 F56 -1.9(6)
C54 C55 C56 F56 176.3(4)
F55 C55 C56 C51 179.7(4)
C54 C55 C56 C51 -2.1(7)
C52 C51 C56 F56 -176.7(3)
B1 C51 C56 F56 -1.9(5)
C52 C51 C56 C55 1.7(6)
B1 C51 C56 C55 176.5(4)
C51 B1 C61 C62 -143.3(3)
C2 B1 C61 C62 -2.2(5)
P1 B1 C61 C62 82.3(3)
C51 B1 C61 C66 41.8(4)
C2 B1 C61 C66 -177.0(3)
P1 B1 C61 C66 -92.6(3)
C66 C61 C62 F62 179.4(3)
B1 C61 C62 F62 4.2(5)
C66 C61 C62 C63 0.7(5)
B1 C61 C62 C63 -174.6(3)
F62 C62 C63 F63 -0.1(5)
C61 C62 C63 F63 178.7(3)
F62 C62 C63 C64 -179.3(4)
C61 C62 C63 C64 -0.5(6)
F63 C63 C64 F64 0.4(6)
C62 C63 C64 F64 179.6(4)
F63 C63 C64 C65 -179.5(4)
C62 C63 C64 C65 -0.3(6)
F64 C64 C65 F65 -0.5(6)
C63 C64 C65 F65 179.3(4)
F64 C64 C65 C66 -179.1(4)
C63 C64 C65 C66 0.7(6)
F65 C65 C66 F66 -0.9(5)
C64 C65 C66 F66 177.7(4)
F65 C65 C66 C61 -179.1(3)
C64 C65 C66 C61 -0.5(6)
C62 C61 C66 F66 -178.3(3)
B1 C61 C66 F66 -2.9(5)
C62 C61 C66 C65 -0.2(5)
B1 C61 C66 C65 175.2(3)

loop_
_platon_squeeze_void_nr
_platon_squeeze_void_average_x
_platon_squeeze_void_average_y
_platon_squeeze_void_average_z
_platon_squeeze_void_volume
_platon_squeeze_void_count_electrons
_platon_squeeze_void_content
1 0.003 0.000 0.500 649 47 ' '
2 0.570 0.500 0.000 649 47 ' '
